data_4512517
loop_
_publ_author_name
'B\;ak, Joanna M.'
'Gajda, Roman'
'Wo\'zniak, Krzysztof'

_publ_section_title
;
 New High Pressure Crystal Structures of 2,2-Dimethylbutane and
 2,3-Dimethylaniline: Combined X-ray, Raman, and Theoretical Studies
;
_journal_issue 1
_journal_name_full 'Crystal Growth &amp; Design'
_journal_page_first 45
_journal_paper_doi 10.1021/cg500998g
_journal_volume 15
_journal_year 2015
_chemical_formula_moiety 'C8 H11 N'
_chemical_formula_sum 'C8 H11 N'
_chemical_formula_weight 121.18
_chemical_name_systematic
;
 ?
;
_space_group_crystal_system monoclinic
_space_group_IT_number 4
_space_group_name_Hall 'P 2yb'
_space_group_name_H-M_alt 'P 1 21 1'
_symmetry_space_group_name_Hall 'P 2yb'
_symmetry_space_group_name_H-M 'P 1 21 1'
_atom_sites_solution_hydrogens geom
_audit_creation_date 2014-05-07
_audit_creation_method
;
Olex2 1.2
(compiled 2014.03.20 svn.r2914 for OlexSys, GUI svn.r4816)
;
_cell_angle_alpha 90
_cell_angle_beta 100.871(15)
_cell_angle_gamma 90
_cell_formula_units_Z 2
_cell_length_a 5.1685(4)
_cell_length_b 5.5274(3)
_cell_length_c 12.422(4)
_cell_measurement_reflns_used 1495
_cell_measurement_temperature 293.(2)
_cell_measurement_theta_max 24.2120
_cell_measurement_theta_min 5.9520
_cell_volume 348.51(12)
_computing_molecular_graphics 'Olex2 (Dolomanov et al., 2009)'
_computing_publication_material 'Olex2 (Dolomanov et al., 2009)'
_computing_structure_refinement 'ShelXL (Sheldrick, 2008)'
_computing_structure_solution 'ShelXS (Sheldrick, 2008)'
_diffrn_ambient_temperature 293.(2)
_diffrn_measured_fraction_theta_full 0.267
_diffrn_measured_fraction_theta_max 0.213
_diffrn_measurement_device_type 'SuperNova, Single source at offset, Eos'
_diffrn_measurement_method '\w scans'
_diffrn_radiation_monochromator graphite
_diffrn_radiation_type 'Mo K\a'
_diffrn_radiation_wavelength 0.7107
_diffrn_reflns_av_R_equivalents 0.0572
_diffrn_reflns_av_unetI/netI 0.0226
_diffrn_reflns_Laue_measured_fraction_full 0.267
_diffrn_reflns_Laue_measured_fraction_max 0.213
_diffrn_reflns_limit_h_max 7
_diffrn_reflns_limit_h_min -7
_diffrn_reflns_limit_k_max 7
_diffrn_reflns_limit_k_min -7
_diffrn_reflns_limit_l_max 5
_diffrn_reflns_limit_l_min -5
_diffrn_reflns_number 3839
_diffrn_reflns_point_group_measured_fraction_full 0.273
_diffrn_reflns_point_group_measured_fraction_max 0.216
_diffrn_reflns_theta_full 19.665
_diffrn_reflns_theta_max 23.288
_diffrn_reflns_theta_min 4.321
_diffrn_source 'Enhance (Mo) X-ray Source'
_exptl_absorpt_coefficient_mu 0.068
_exptl_absorpt_correction_T_max 0.498
_exptl_absorpt_correction_T_min 0.365
_exptl_absorpt_correction_type gaussian
_exptl_absorpt_process_details
;
CrysAlisPro, Agilent Technologies,
Version 1.171.36.32 (release 02-08-2013 CrysAlis171 .NET)
(compiled Aug  2 2013,16:46:58)
Numerical absorption correction based on gaussian integration over
            a multifaceted crystal model (Absorb Angel (2004) J. Appl. Cryst. 37:486-492)
;
_exptl_crystal_colour yellow
_exptl_crystal_density_diffrn 1.155
_exptl_crystal_density_method 'not measured'
_exptl_crystal_F_000 132
_exptl_crystal_preparation 'mounted in a diamond-anvil cell '
_exptl_crystal_size_max 0.30
_exptl_crystal_size_mid 0.25
_exptl_crystal_size_min 0.15
_refine_diff_density_max 0.055
_refine_diff_density_min -0.041
_refine_diff_density_rms 0.012
_refine_ls_abs_structure_details
;
 Flack x determined using 148 quotients [(I+)-(I-)]/[(I+)+(I-)]
 (Parsons and Flack (2004), Acta Cryst. A60, s61).
;
_refine_ls_extinction_method none
_refine_ls_goodness_of_fit_ref 1.053
_refine_ls_hydrogen_treatment constr
_refine_ls_matrix_type full
_refine_ls_number_parameters 84
_refine_ls_number_reflns 445
_refine_ls_number_restraints 37
_refine_ls_restrained_S_all 1.012
_refine_ls_R_factor_all 0.0480
_refine_ls_R_factor_gt 0.0347
_refine_ls_shift/su_max 0.000
_refine_ls_shift/su_mean 0.000
_refine_ls_structure_factor_coef Fsqd
_refine_ls_weighting_details 'w=1/[\s^2^(Fo^2^)+(0.0595P)^2^+0.0076P] where P=(Fo^2^+2Fc^2^)/3'
_refine_ls_weighting_scheme calc
_refine_ls_wR_factor_gt 0.0840
_refine_ls_wR_factor_ref 0.0932
_reflns_Friedel_coverage 0.846
_reflns_Friedel_fraction_full 0.280
_reflns_Friedel_fraction_max 0.219
_reflns_number_gt 362
_reflns_number_total 445
_reflns_threshold_expression 'I > 2\s(I)'
_cod_data_source_file cg500998g_si_001.cif
_cod_data_source_block DMA
_cod_depositor_comments 'Adding full bibliography for 4512517--4512518.cif.'
_cod_original_cell_volume 348.50(12)
_cod_database_code 4512517
_shelxl_version_number 2013-4
_shelx_space_group_comment
;
The symmetry employed for this shelxl refinement is uniquely defined
by the following loop, which should always be used as a source of
symmetry information in preference to the above space-group names.
They are only intended as comments.
;
_olex2_refinement_description
;
1. Fixed Uiso
 At 1.2 times of:
  All C(H) groups, All N(H,H) groups
 At 1.5 times of:
  All C(H,H,H) groups
2. Uiso/Uaniso restraints and constraints
C4 \\sim C8 \\sim C1 \\sim C2 \\sim C6 \\sim C5: within 1.7A with sigma of 0.02
and sigma for terminal atoms of 0.04
C7 \\sim C9 \\sim N3: within 1.7A with sigma of 0.04 and sigma for terminal
atoms of 0.08
3.a Aromatic/amide H refined with riding coordinates:
 C2(H2), C5(H5), C6(H6)
3.b X=CH2 refined with riding coordinates:
 N3(H3A,H3B)
3.c Idealised Me refined as rotating group:
 C9(H9A,H9B,H9C), C7(H7A,H7B,H7C)
;

loop_
_space_group_symop_operation_xyz
'x, y, z'
'-x, y+1/2, -z'

loop_
_atom_site_label
_atom_site_type_symbol
_atom_site_fract_x
_atom_site_fract_y
_atom_site_fract_z
_atom_site_U_iso_or_equiv
_atom_site_adp_type
_atom_site_occupancy
_atom_site_site_symmetry_order
_atom_site_calc_flag
_atom_site_refinement_flags_posn
C2 C -0.4453(11) -0.9854(8) -0.1295(16) 0.049(10) Uani 1 1 d .
H2 H -0.4678 -0.9609 -0.0578 0.059 Uiso 1 1 calc R
N3 N -0.3461(16) -1.1101(8) -0.4510(17) 0.079(14) Uani 1 1 d .
H3A H -0.4354 -1.2225 -0.4890 0.095 Uiso 1 1 calc R
H3B H -0.2389 -1.0228 -0.4796 0.095 Uiso 1 1 calc R
C4 C -0.3740(16) -1.0706(9) -0.346(2) 0.045(10) Uani 1 1 d .
C5 C -0.5475(16) -1.2094(10) -0.296(2) 0.052(10) Uani 1 1 d .
H5 H -0.6389 -1.3365 -0.3351 0.062 Uiso 1 1 calc R
C6 C -0.5852(16) -1.1639(12) -0.193(2) 0.053(10) Uani 1 1 d .
H6 H -0.7079 -1.2548 -0.1645 0.064 Uiso 1 1 calc R
C9 C -0.0504(11) -0.7262(10) -0.3323(15) 0.065(13) Uani 1 1 d .
H9A H -0.1147 -0.7210 -0.4100 0.098 Uiso 1 1 calc GR
H9B H 0.1236 -0.7943 -0.3179 0.098 Uiso 1 1 calc GR
H9C H -0.0448 -0.5651 -0.3030 0.098 Uiso 1 1 calc GR
C1 C -0.2691(12) -0.8418(7) -0.1741(16) 0.045(9) Uani 1 1 d .
C7 C -0.1139(13) -0.6543(8) -0.1009(17) 0.070(18) Uani 1 1 d .
H7A H -0.1693 -0.6529 -0.0313 0.105 Uiso 1 1 calc GR
H7B H -0.1438 -0.4978 -0.1345 0.105 Uiso 1 1 calc GR
H7C H 0.0704 -0.6926 -0.0902 0.105 Uiso 1 1 calc GR
C8 C -0.2329(11) -0.8815(6) -0.2783(15) 0.040(9) Uani 1 1 d .

loop_
_atom_site_aniso_label
_atom_site_aniso_U_11
_atom_site_aniso_U_22
_atom_site_aniso_U_33
_atom_site_aniso_U_23
_atom_site_aniso_U_13
_atom_site_aniso_U_12
C2 0.058(4) 0.071(3) 0.02(3) 0.004(6) 0.008(9) 0.007(3)
N3 0.095(5) 0.057(3) 0.10(4) 0.009(7) 0.039(13) -0.001(3)
C4 0.057(4) 0.047(2) 0.03(3) 0.003(6) 0.017(9) 0.004(2)
C5 0.067(4) 0.049(2) 0.04(3) 0.001(7) 0.005(9) -0.011(2)
C6 0.060(4) 0.068(3) 0.03(3) 0.012(7) 0.009(8) -0.012(3)
C9 0.068(4) 0.063(2) 0.07(4) 0.015(6) 0.029(10) -0.009(2)
C1 0.050(3) 0.050(2) 0.04(3) 0.005(6) 0.014(8) 0.011(2)
C7 0.072(4) 0.061(3) 0.08(6) -0.013(7) 0.012(15) -0.002(2)
C8 0.043(3) 0.041(2) 0.04(3) 0.001(5) 0.008(8) 0.0041(18)

loop_
_atom_type_symbol
_atom_type_description
_atom_type_scat_dispersion_real
_atom_type_scat_dispersion_imag
_atom_type_scat_source
C C 0.0015 0.0009 'International Tables Vol C Tables 4.2.6.8 and 6.1.1.4'
H H 0.0000 0.0000 'International Tables Vol C Tables 4.2.6.8 and 6.1.1.4'
N N 0.0030 0.0019 'International Tables Vol C Tables 4.2.6.8 and 6.1.1.4'

loop_
_geom_angle_atom_site_label_1
_geom_angle_atom_site_label_2
_geom_angle_atom_site_label_3
_geom_angle
C6 C2 C1 119.3(17)
N3 C4 C5 121.9(14)
N3 C4 C8 122.8(9)
C5 C4 C8 115.3(19)
C6 C5 C4 122.2(13)
C5 C6 C2 121.4(10)
C2 C1 C7 117.6(15)
C8 C1 C2 120.1(11)
C8 C1 C7 122.2(8)
C4 C8 C9 115.9(15)
C1 C8 C4 121.7(9)
C1 C8 C9 122.4(10)

loop_
_geom_bond_atom_site_label_1
_geom_bond_atom_site_label_2
_geom_bond_distance
C2 C6 1.380(19)
C2 C1 1.399(13)
N3 C4 1.36(3)
C4 C5 1.411(16)
C4 C8 1.450(19)
C5 C6 1.35(3)
C9 C8 1.522(12)
C1 C7 1.507(16)
C1 C8 1.36(2)

loop_
_geom_torsion_atom_site_label_1
_geom_torsion_atom_site_label_2
_geom_torsion_atom_site_label_3
_geom_torsion_atom_site_label_4
_geom_torsion
C2 C1 C8 C4 0.3(13)
C2 C1 C8 C9 178.1(6)
N3 C4 C5 C6 -177.0(13)
N3 C4 C8 C9 0.5(14)
N3 C4 C8 C1 178.4(11)
C4 C5 C6 C2 -3(2)
C5 C4 C8 C9 -178.5(8)
C5 C4 C8 C1 -0.5(13)
C6 C2 C1 C7 -178.1(7)
C6 C2 C1 C8 -1.3(12)
C1 C2 C6 C5 2.8(17)
C7 C1 C8 C4 176.9(7)
C7 C1 C8 C9 -5.3(13)
C8 C4 C5 C6 2.0(17)
